data_4129596
loop_
_publ_author_name
'\"Olscher, Franz'
'G\"ottker-Schnetmann, Inigo'
'Monteil, Vincent'
'Mecking, Stefan'

_publ_section_title
;
 Role of Radical Species in Salicylaldiminato Ni(II) Mediated Polymer
 Chain Growth: A Case Study for the Migratory Insertion Polymerization of
 Ethylene in the Presence of Methyl Methacrylate.
;
_journal_issue 46
_journal_name_full 'Journal of the American Chemical Society'
_journal_page_first 14819
_journal_page_last 14828
_journal_paper_doi 10.1021/jacs.5b08612
_journal_volume 137
_journal_year 2015
_chemical_formula_moiety 'C46 H62 N2 Ni2 O4'
_chemical_formula_sum 'C46 H62 N2 Ni2 O4'
_chemical_formula_weight 824.40
_space_group_IT_number 2
_space_group_name_Hall '-P 1'
_space_group_name_H-M_alt 'P -1'
_symmetry_cell_setting triclinic
_symmetry_space_group_name_H-M 'P -1'
_atom_sites_solution_hydrogens geom
_atom_sites_solution_primary heavy
_atom_sites_solution_secondary difmap
_audit_creation_method SHELXL-97
_cell_angle_alpha 109.099(4)
_cell_angle_beta 93.475(4)
_cell_angle_gamma 96.173(4)
_cell_formula_units_Z 2
_cell_length_a 12.4223(6)
_cell_length_b 12.8711(7)
_cell_length_c 14.3954(7)
_cell_measurement_reflns_used 46825
_cell_measurement_temperature 100(2)
_cell_measurement_theta_max 28.44
_cell_measurement_theta_min 1.51
_cell_volume 2151.1(2)
_computing_cell_refinement 'STOE X-AREA'
_computing_data_collection 'STOE X-AREA'
_computing_data_reduction 'STOE X-RED32'
_computing_structure_refinement 'SHELXL-97 (Sheldrick, 1997)'
_computing_structure_solution 'SHELXS-97 (Sheldrick, 1990)'
_diffrn_ambient_temperature 100(2)
_diffrn_detector_area_resol_mean 6.67
_diffrn_measured_fraction_theta_full 0.985
_diffrn_measured_fraction_theta_max 0.985
_diffrn_measurement_device_type 'STOE IPDS 2T'
_diffrn_measurement_method 'rotation method'
_diffrn_radiation_monochromator graphite
_diffrn_radiation_source 'fine-focus sealed tube'
_diffrn_radiation_type MoK\a
_diffrn_radiation_wavelength 0.71073
_diffrn_reflns_av_R_equivalents 0.0991
_diffrn_reflns_av_sigmaI/netI 0.0735
_diffrn_reflns_limit_h_max 16
_diffrn_reflns_limit_h_min -16
_diffrn_reflns_limit_k_max 16
_diffrn_reflns_limit_k_min -16
_diffrn_reflns_limit_l_max 18
_diffrn_reflns_limit_l_min -18
_diffrn_reflns_number 34554
_diffrn_reflns_theta_full 28.04
_diffrn_reflns_theta_max 28.04
_diffrn_reflns_theta_min 1.66
_exptl_absorpt_coefficient_mu 0.918
_exptl_absorpt_correction_T_max 0.9068
_exptl_absorpt_correction_T_min 0.7873
_exptl_absorpt_correction_type integration
_exptl_absorpt_process_details 'STOE X-RED32'
_exptl_crystal_colour brown
_exptl_crystal_density_diffrn 1.273
_exptl_crystal_density_method 'not measured'
_exptl_crystal_description cuboid
_exptl_crystal_F_000 880
_exptl_crystal_size_max 0.2
_exptl_crystal_size_mid 0.15
_exptl_crystal_size_min 0.1
_refine_diff_density_max 0.419
_refine_diff_density_min -0.483
_refine_diff_density_rms 0.060
_refine_ls_extinction_method none
_refine_ls_goodness_of_fit_ref 1.011
_refine_ls_hydrogen_treatment mixed
_refine_ls_matrix_type full
_refine_ls_number_parameters 509
_refine_ls_number_reflns 10259
_refine_ls_number_restraints 0
_refine_ls_restrained_S_all 1.011
_refine_ls_R_factor_all 0.0359
_refine_ls_R_factor_gt 0.0264
_refine_ls_shift/su_max 0.002
_refine_ls_shift/su_mean 0.000
_refine_ls_structure_factor_coef Fsqd
_refine_ls_weighting_details 'calc w=1/[\s^2^(Fo^2^)+(0.0377P)^2^+0.6068P] where P=(Fo^2^+2Fc^2^)/3'
_refine_ls_weighting_scheme calc
_refine_ls_wR_factor_gt 0.0659
_refine_ls_wR_factor_ref 0.0679
_reflns_number_gt 8991
_reflns_number_total 10259
_reflns_threshold_expression >2sigma(I)
_cod_data_source_file ja5b08612_si_004.cif
_cod_data_source_block d:\fo_13_190_no-ipr-tbu-2ni
_cod_original_cell_volume 2151.08(19)
_cod_database_code 4129596

loop_
_symmetry_equiv_pos_as_xyz
'x, y, z'
'-x, -y, -z'

loop_
_atom_site_label
_atom_site_type_symbol
_atom_site_fract_x
_atom_site_fract_y
_atom_site_fract_z
_atom_site_U_iso_or_equiv
_atom_site_adp_type
_atom_site_occupancy
_atom_site_symmetry_multiplicity
_atom_site_calc_flag
_atom_site_refinement_flags
C1 C 0.03636(10) 0.72396(10) 0.31365(9) 0.0155(2) Uani 1 1 d .
C2 C -0.06417(10) 0.65584(10) 0.27287(10) 0.0163(2) Uani 1 1 d .
C3 C -0.15820(10) 0.70492(11) 0.25941(11) 0.0214(3) Uani 1 1 d .
H3A H -0.2257 0.6593 0.2328 0.026 Uiso 1 1 calc R
C4 C -0.15217(11) 0.81739(12) 0.28446(11) 0.0250(3) Uani 1 1 d .
H4A H -0.2150 0.8502 0.2749 0.030 Uiso 1 1 calc R
C5 C -0.05180(11) 0.88443(11) 0.32468(10) 0.0210(3) Uani 1 1 d .
H5A H -0.0488 0.9625 0.3409 0.025 Uiso 1 1 calc R
C6 C 0.04240(10) 0.84240(10) 0.34177(10) 0.0172(2) Uani 1 1 d .
C7 C -0.07317(10) 0.53782(10) 0.24263(9) 0.0163(2) Uani 1 1 d .
H7A H -0.1433 0.4978 0.2166 0.020 Uiso 1 1 calc R
C8 C 0.15014(10) 0.91640(10) 0.38825(10) 0.0191(3) Uani 1 1 d .
C9 C 0.23735(11) 0.89087(11) 0.31512(12) 0.0249(3) Uani 1 1 d .
H9A H 0.2125 0.9035 0.2543 0.030 Uiso 1 1 calc R
H9B H 0.2495 0.8133 0.2996 0.030 Uiso 1 1 calc R
H9C H 0.3055 0.9396 0.3450 0.030 Uiso 1 1 calc R
C10 C 0.18984(12) 0.89715(11) 0.48415(11) 0.0242(3) Uani 1 1 d .
H10A H 0.2039 0.8201 0.4687 0.029 Uiso 1 1 calc R
H10B H 0.1338 0.9117 0.5301 0.029 Uiso 1 1 calc R
H10C H 0.2570 0.9474 0.5146 0.029 Uiso 1 1 calc R
C11 C 0.13775(12) 1.03991(11) 0.41498(12) 0.0251(3) Uani 1 1 d .
H11C H 0.2077 1.0850 0.4451 0.030 Uiso 1 1 calc R
H11B H 0.0830 1.0583 0.4619 0.030 Uiso 1 1 calc R
H11A H 0.1147 1.0553 0.3550 0.030 Uiso 1 1 calc R
C12 C -0.02060(9) 0.35986(10) 0.21071(9) 0.0151(2) Uani 1 1 d .
C13 C -0.02195(10) 0.30254(11) 0.10896(10) 0.0184(2) Uani 1 1 d .
C14 C -0.03817(11) 0.18645(11) 0.07746(11) 0.0227(3) Uani 1 1 d .
H14A H -0.0394 0.1454 0.0092 0.027 Uiso 1 1 calc R
C15 C -0.05249(11) 0.13038(11) 0.14412(11) 0.0233(3) Uani 1 1 d .
H15A H -0.0627 0.0516 0.1214 0.028 Uiso 1 1 calc R
C16 C -0.05192(10) 0.18899(11) 0.24370(11) 0.0206(3) Uani 1 1 d .
H16A H -0.0632 0.1497 0.2886 0.025 Uiso 1 1 calc R
C17 C -0.03510(9) 0.30482(10) 0.27945(10) 0.0164(2) Uani 1 1 d .
C18 C -0.03330(10) 0.36776(11) 0.38921(10) 0.0187(2) Uani 1 1 d .
H18A H 0.0010 0.4457 0.4017 0.022 Uiso 1 1 calc R
C19 C -0.14948(12) 0.37250(14) 0.41912(11) 0.0292(3) Uani 1 1 d .
H19A H -0.1876 0.2969 0.4018 0.035 Uiso 1 1 calc R
H19B H -0.1883 0.4133 0.3842 0.035 Uiso 1 1 calc R
H19C H -0.1468 0.4103 0.4906 0.035 Uiso 1 1 calc R
C20 C 0.03458(12) 0.31899(12) 0.45252(11) 0.0267(3) Uani 1 1 d .
H20A H 0.1069 0.3123 0.4292 0.032 Uiso 1 1 calc R
H20B H -0.0015 0.2455 0.4474 0.032 Uiso 1 1 calc R
H20C H 0.0420 0.3679 0.5216 0.032 Uiso 1 1 calc R
C21 C -0.00272(11) 0.36175(12) 0.03468(10) 0.0224(3) Uani 1 1 d .
H21A H -0.0123 0.4412 0.0673 0.027 Uiso 1 1 calc R
C22 C -0.08411(13) 0.31481(16) -0.05751(13) 0.0365(4) Uani 1 1 d .
H22A H -0.1582 0.3115 -0.0379 0.044 Uiso 1 1 calc R
H22B H -0.0703 0.2400 -0.0958 0.044 Uiso 1 1 calc R
H22C H -0.0761 0.3628 -0.0980 0.044 Uiso 1 1 calc R
C23 C 0.11356(13) 0.35906(18) 0.00621(14) 0.0419(4) Uani 1 1 d .
H23C H 0.1250 0.4006 -0.0393 0.050 Uiso 1 1 calc R
H23B H 0.1254 0.2820 -0.0261 0.050 Uiso 1 1 calc R
H23A H 0.1649 0.3929 0.0657 0.050 Uiso 1 1 calc R
C24 C 0.45615(10) 0.27739(10) 0.18096(9) 0.0152(2) Uani 1 1 d .
C25 C 0.55911(10) 0.34430(10) 0.20172(9) 0.0159(2) Uani 1 1 d .
C26 C 0.65552(10) 0.29360(11) 0.19136(10) 0.0216(3) Uani 1 1 d .
H26A H 0.7244 0.3382 0.2032 0.026 Uiso 1 1 calc R
C27 C 0.65003(11) 0.18114(12) 0.16443(11) 0.0253(3) Uani 1 1 d .
H27A H 0.7148 0.1474 0.1587 0.030 Uiso 1 1 calc R
C28 C 0.54791(11) 0.11553(11) 0.14522(11) 0.0219(3) Uani 1 1 d .
H28A H 0.5456 0.0374 0.1273 0.026 Uiso 1 1 calc R
C29 C 0.45041(10) 0.15924(10) 0.15119(9) 0.0165(2) Uani 1 1 d .
C30 C 0.56850(10) 0.46258(11) 0.23562(9) 0.0169(2) Uani 1 1 d .
H30A H 0.6389 0.5017 0.2397 0.020 Uiso 1 1 calc R
C31 C 0.33965(10) 0.08648(10) 0.12899(10) 0.0181(2) Uani 1 1 d .
C32 C 0.27428(11) 0.11862(11) 0.21929(11) 0.0227(3) Uani 1 1 d .
H32A H 0.2637 0.1968 0.2367 0.027 Uiso 1 1 calc R
H32B H 0.3142 0.1073 0.2753 0.027 Uiso 1 1 calc R
H32C H 0.2033 0.0722 0.2034 0.027 Uiso 1 1 calc R
C33 C 0.27500(11) 0.09976(11) 0.03968(11) 0.0233(3) Uani 1 1 d .
H33A H 0.3144 0.0743 -0.0188 0.028 Uiso 1 1 calc R
H33B H 0.2664 0.1780 0.0536 0.028 Uiso 1 1 calc R
H33C H 0.2031 0.0554 0.0275 0.028 Uiso 1 1 calc R
C34 C 0.35177(11) -0.03697(11) 0.10413(11) 0.0236(3) Uani 1 1 d .
H34C H 0.2796 -0.0812 0.0874 0.028 Uiso 1 1 calc R
H34B H 0.3888 -0.0484 0.1614 0.028 Uiso 1 1 calc R
H34A H 0.3946 -0.0601 0.0477 0.028 Uiso 1 1 calc R
C35 C 0.51677(9) 0.64176(10) 0.29464(10) 0.0165(2) Uani 1 1 d .
C36 C 0.51937(10) 0.69584(11) 0.22429(10) 0.0189(3) Uani 1 1 d .
C37 C 0.53807(11) 0.81201(11) 0.25971(12) 0.0244(3) Uani 1 1 d .
H37A H 0.5403 0.8511 0.2140 0.029 Uiso 1 1 calc R
C38 C 0.55331(11) 0.87092(11) 0.35989(12) 0.0274(3) Uani 1 1 d .
H38A H 0.5648 0.9497 0.3823 0.033 Uiso 1 1 calc R
C39 C 0.55184(11) 0.81540(12) 0.42753(11) 0.0256(3) Uani 1 1 d .
H39A H 0.5640 0.8567 0.4962 0.031 Uiso 1 1 calc R
C40 C 0.53277(10) 0.69963(11) 0.39668(10) 0.0198(3) Uani 1 1 d .
C41 C 0.53388(11) 0.63951(12) 0.47118(10) 0.0243(3) Uani 1 1 d .
H41A H 0.4978 0.5617 0.4369 0.029 Uiso 1 1 calc R
C42 C 0.47113(14) 0.69134(16) 0.55911(12) 0.0381(4) Uani 1 1 d .
H42A H 0.3975 0.6978 0.5351 0.046 Uiso 1 1 calc R
H42B H 0.5088 0.7652 0.5980 0.046 Uiso 1 1 calc R
H42C H 0.4669 0.6443 0.6006 0.046 Uiso 1 1 calc R
C43 C 0.65158(13) 0.63379(14) 0.50568(13) 0.0329(3) Uani 1 1 d .
H43A H 0.6890 0.7091 0.5397 0.039 Uiso 1 1 calc R
H43B H 0.6892 0.5974 0.4483 0.039 Uiso 1 1 calc R
H43C H 0.6518 0.5912 0.5510 0.039 Uiso 1 1 calc R
C44 C 0.49932(11) 0.63368(12) 0.11377(11) 0.0225(3) Uani 1 1 d .
H44A H 0.5135 0.5556 0.1022 0.027 Uiso 1 1 calc R
C45 C 0.57500(14) 0.68275(16) 0.05445(13) 0.0362(4) Uani 1 1 d .
H45A H 0.6505 0.6912 0.0827 0.043 Uiso 1 1 calc R
H45B H 0.5559 0.7555 0.0569 0.043 Uiso 1 1 calc R
H45C H 0.5671 0.6331 -0.0144 0.043 Uiso 1 1 calc R
C46 C 0.38024(12) 0.62966(15) 0.07783(13) 0.0348(4) Uani 1 1 d .
H46A H 0.3634 0.7054 0.0902 0.042 Uiso 1 1 calc R
H46B H 0.3334 0.5929 0.1134 0.042 Uiso 1 1 calc R
H46C H 0.3676 0.5881 0.0068 0.042 Uiso 1 1 calc R
N1 N 0.00516(8) 0.47946(8) 0.24717(8) 0.0144(2) Uani 1 1 d .
N2 N 0.48989(8) 0.52215(9) 0.26155(8) 0.0150(2) Uani 1 1 d .
Ni1 Ni 0.148939(12) 0.539755(12) 0.293594(12) 0.01311(5) Uani 1 1 d .
Ni2 Ni 0.346758(12) 0.461002(12) 0.261383(12) 0.01337(5) Uani 1 1 d .
O1 O 0.12514(7) 0.68258(7) 0.32637(7) 0.01744(18) Uani 1 1 d .
O2 O 0.36559(7) 0.32126(7) 0.18811(7) 0.01694(18) Uani 1 1 d .
O3 O 0.20419(7) 0.40693(8) 0.27337(8) 0.01736(18) Uani 1 1 d .
H47 H 0.1821(15) 0.3601(16) 0.2313(15) 0.029(5) Uiso 1 1 d .
O4 O 0.29662(7) 0.58961(8) 0.33747(7) 0.01785(18) Uani 1 1 d .
H48 H 0.3140(15) 0.6413(16) 0.3306(15) 0.029(5) Uiso 1 1 d .

loop_
_atom_site_aniso_label
_atom_site_aniso_U_11
_atom_site_aniso_U_22
_atom_site_aniso_U_33
_atom_site_aniso_U_23
_atom_site_aniso_U_13
_atom_site_aniso_U_12
C1 0.0161(5) 0.0174(6) 0.0146(6) 0.0062(5) 0.0045(4) 0.0049(4)
C2 0.0141(5) 0.0190(6) 0.0173(6) 0.0071(5) 0.0037(4) 0.0041(4)
C3 0.0155(6) 0.0240(6) 0.0259(7) 0.0095(5) 0.0014(5) 0.0048(5)
C4 0.0203(6) 0.0258(7) 0.0317(8) 0.0110(6) 0.0030(5) 0.0108(5)
C5 0.0229(6) 0.0174(6) 0.0242(7) 0.0068(5) 0.0059(5) 0.0077(5)
C6 0.0184(6) 0.0174(6) 0.0169(6) 0.0061(5) 0.0056(5) 0.0043(5)
C7 0.0126(5) 0.0204(6) 0.0164(6) 0.0069(5) 0.0021(4) 0.0015(4)
C8 0.0189(6) 0.0148(5) 0.0235(7) 0.0056(5) 0.0054(5) 0.0026(4)
C9 0.0228(6) 0.0185(6) 0.0350(8) 0.0096(6) 0.0124(6) 0.0023(5)
C10 0.0251(6) 0.0185(6) 0.0258(7) 0.0049(5) -0.0013(5) 0.0004(5)
C11 0.0266(7) 0.0163(6) 0.0318(8) 0.0067(5) 0.0070(6) 0.0031(5)
C12 0.0092(5) 0.0155(5) 0.0191(6) 0.0042(5) 0.0010(4) 0.0007(4)
C13 0.0142(5) 0.0210(6) 0.0177(6) 0.0038(5) 0.0012(5) 0.0016(5)
C14 0.0210(6) 0.0215(6) 0.0204(7) 0.0001(5) 0.0010(5) 0.0028(5)
C15 0.0209(6) 0.0151(6) 0.0292(8) 0.0022(5) -0.0003(5) 0.0012(5)
C16 0.0183(6) 0.0180(6) 0.0253(7) 0.0080(5) 0.0002(5) 0.0005(5)
C17 0.0122(5) 0.0171(6) 0.0193(6) 0.0056(5) 0.0007(4) 0.0009(4)
C18 0.0202(6) 0.0183(6) 0.0183(6) 0.0072(5) 0.0024(5) 0.0013(5)
C19 0.0240(7) 0.0405(8) 0.0212(7) 0.0061(6) 0.0051(5) 0.0090(6)
C20 0.0292(7) 0.0288(7) 0.0230(7) 0.0101(6) -0.0023(6) 0.0054(6)
C21 0.0240(6) 0.0252(7) 0.0169(6) 0.0058(5) 0.0031(5) 0.0023(5)
C22 0.0311(8) 0.0517(10) 0.0295(9) 0.0208(8) -0.0055(6) -0.0008(7)
C23 0.0244(7) 0.0756(13) 0.0366(10) 0.0345(9) 0.0052(7) 0.0025(8)
C24 0.0145(5) 0.0187(6) 0.0129(6) 0.0055(4) 0.0027(4) 0.0039(4)
C25 0.0135(5) 0.0192(6) 0.0151(6) 0.0054(5) 0.0023(4) 0.0031(4)
C26 0.0134(5) 0.0264(7) 0.0234(7) 0.0058(5) 0.0025(5) 0.0036(5)
C27 0.0166(6) 0.0270(7) 0.0300(8) 0.0048(6) 0.0033(5) 0.0089(5)
C28 0.0209(6) 0.0190(6) 0.0249(7) 0.0045(5) 0.0041(5) 0.0072(5)
C29 0.0162(5) 0.0187(6) 0.0143(6) 0.0048(5) 0.0024(4) 0.0031(4)
C30 0.0124(5) 0.0221(6) 0.0163(6) 0.0073(5) 0.0013(4) 0.0005(4)
C31 0.0179(6) 0.0157(6) 0.0204(6) 0.0051(5) 0.0035(5) 0.0025(4)
C32 0.0223(6) 0.0187(6) 0.0281(7) 0.0078(5) 0.0105(5) 0.0030(5)
C33 0.0218(6) 0.0215(6) 0.0237(7) 0.0054(5) -0.0023(5) 0.0002(5)
C34 0.0258(7) 0.0167(6) 0.0269(7) 0.0046(5) 0.0057(5) 0.0031(5)
C35 0.0103(5) 0.0172(6) 0.0209(6) 0.0061(5) 0.0007(4) -0.0005(4)
C36 0.0125(5) 0.0215(6) 0.0243(7) 0.0104(5) 0.0011(5) 0.0013(4)
C37 0.0185(6) 0.0221(6) 0.0359(8) 0.0148(6) 0.0005(5) 0.0011(5)
C38 0.0206(6) 0.0170(6) 0.0409(9) 0.0062(6) -0.0002(6) -0.0001(5)
C39 0.0203(6) 0.0230(7) 0.0257(7) -0.0004(5) -0.0011(5) -0.0009(5)
C40 0.0133(5) 0.0225(6) 0.0208(7) 0.0051(5) 0.0002(5) -0.0011(5)
C41 0.0237(6) 0.0276(7) 0.0178(7) 0.0056(5) -0.0018(5) -0.0040(5)
C42 0.0365(9) 0.0538(10) 0.0218(8) 0.0106(7) 0.0062(6) 0.0024(8)
C43 0.0294(7) 0.0395(9) 0.0315(8) 0.0159(7) -0.0043(6) 0.0033(6)
C44 0.0214(6) 0.0260(7) 0.0232(7) 0.0127(6) 0.0015(5) 0.0028(5)
C45 0.0335(8) 0.0499(10) 0.0280(8) 0.0204(7) 0.0029(6) -0.0048(7)
C46 0.0243(7) 0.0465(9) 0.0299(8) 0.0105(7) -0.0053(6) 0.0002(6)
N1 0.0127(4) 0.0154(5) 0.0151(5) 0.0051(4) 0.0018(4) 0.0011(4)
N2 0.0131(4) 0.0167(5) 0.0154(5) 0.0064(4) 0.0006(4) 0.0006(4)
Ni1 0.00997(7) 0.01228(8) 0.01644(8) 0.00395(6) 0.00129(5) 0.00165(5)
Ni2 0.00983(7) 0.01296(8) 0.01699(8) 0.00468(6) 0.00110(6) 0.00142(5)
O1 0.0126(4) 0.0148(4) 0.0240(5) 0.0052(4) 0.0006(3) 0.0026(3)
O2 0.0118(4) 0.0158(4) 0.0221(5) 0.0047(3) 0.0014(3) 0.0023(3)
O3 0.0123(4) 0.0141(4) 0.0242(5) 0.0049(4) 0.0010(4) 0.0010(3)
O4 0.0128(4) 0.0147(4) 0.0239(5) 0.0043(4) 0.0006(3) 0.0006(3)

loop_
_atom_type_symbol
_atom_type_description
_atom_type_scat_dispersion_real
_atom_type_scat_dispersion_imag
_atom_type_scat_source
C C 0.0033 0.0016 'International Tables Vol C Tables 4.2.6.8 and 6.1.1.4'
H H 0.0000 0.0000 'International Tables Vol C Tables 4.2.6.8 and 6.1.1.4'
N N 0.0061 0.0033 'International Tables Vol C Tables 4.2.6.8 and 6.1.1.4'
Ni Ni 0.3393 1.1124 'International Tables Vol C Tables 4.2.6.8 and 6.1.1.4'
O O 0.0106 0.0060 'International Tables Vol C Tables 4.2.6.8 and 6.1.1.4'

loop_
_geom_angle_atom_site_label_1
_geom_angle_atom_site_label_2
_geom_angle_atom_site_label_3
_geom_angle
O1 C1 C2 122.08(11)
O1 C1 C6 118.05(11)
C2 C1 C6 119.86(11)
C1 C2 C3 119.89(12)
C1 C2 C7 121.56(11)
C3 C2 C7 118.53(12)
C4 C3 C2 120.32(12)
C3 C4 C5 119.38(12)
C6 C5 C4 123.36(12)
C5 C6 C1 117.15(12)
C5 C6 C8 122.82(11)
C1 C6 C8 120.03(11)
N1 C7 C2 126.50(11)
C6 C8 C11 111.43(11)
C6 C8 C10 110.44(11)
C11 C8 C10 107.51(11)
C6 C8 C9 110.06(11)
C11 C8 C9 107.98(11)
C10 C8 C9 109.34(11)
C17 C12 C13 122.35(12)
C17 C12 N1 118.40(11)
C13 C12 N1 119.07(11)
C14 C13 C12 117.45(12)
C14 C13 C21 120.01(12)
C12 C13 C21 122.51(12)
C15 C14 C13 121.17(13)
C16 C15 C14 120.11(12)
C15 C16 C17 121.22(13)
C16 C17 C12 117.70(12)
C16 C17 C18 120.48(12)
C12 C17 C18 121.81(11)
C17 C18 C20 112.29(11)
C17 C18 C19 110.49(11)
C20 C18 C19 110.98(12)
C13 C21 C23 110.96(12)
C13 C21 C22 112.55(12)
C23 C21 C22 110.36(13)
O2 C24 C25 121.43(11)
O2 C24 C29 118.79(11)
C25 C24 C29 119.78(11)
C26 C25 C24 119.80(11)
C26 C25 C30 118.66(11)
C24 C25 C30 121.52(11)
C27 C26 C25 120.36(12)
C26 C27 C28 119.52(12)
C29 C28 C27 123.20(12)
C28 C29 C24 117.31(12)
C28 C29 C31 122.58(11)
C24 C29 C31 120.11(11)
N2 C30 C25 126.38(11)
C29 C31 C34 111.76(10)
C29 C31 C32 110.57(11)
C34 C31 C32 107.10(11)
C29 C31 C33 109.84(11)
C34 C31 C33 107.86(11)
C32 C31 C33 109.62(11)
C40 C35 C36 122.50(12)
C40 C35 N2 118.24(12)
C36 C35 N2 119.15(12)
C37 C36 C35 117.30(13)
C37 C36 C44 119.97(12)
C35 C36 C44 122.70(12)
C38 C37 C36 121.29(14)
C37 C38 C39 120.16(13)
C38 C39 C40 121.15(14)
C39 C40 C35 117.58(13)
C39 C40 C41 120.76(13)
C35 C40 C41 121.61(12)
C40 C41 C42 112.92(13)
C40 C41 C43 109.84(12)
C42 C41 C43 110.97(13)
C36 C44 C46 109.94(12)
C36 C44 C45 112.81(12)
C46 C44 C45 110.85(13)
C7 N1 C12 117.91(10)
C7 N1 Ni1 124.25(9)
C12 N1 Ni1 117.81(8)
C30 N2 C35 117.76(10)
C30 N2 Ni2 123.25(9)
C35 N2 Ni2 118.97(8)
O1 Ni1 O3 167.24(4)
O1 Ni1 N1 95.55(4)
O3 Ni1 N1 97.13(4)
O1 Ni1 O4 88.76(4)
O3 Ni1 O4 78.56(4)
N1 Ni1 O4 175.67(4)
O1 Ni1 Ni2 126.53(3)
O3 Ni1 Ni2 42.30(3)
N1 Ni1 Ni2 134.01(3)
O4 Ni1 Ni2 41.91(3)
O2 Ni2 O4 167.28(4)
O2 Ni2 N2 94.95(4)
O4 Ni2 N2 97.75(4)
O2 Ni2 O3 88.71(4)
O4 Ni2 O3 78.57(4)
N2 Ni2 O3 174.85(5)
O2 Ni2 Ni1 125.78(3)
O4 Ni2 Ni1 42.45(3)
N2 Ni2 Ni1 136.26(3)
O3 Ni2 Ni1 41.76(3)
C1 O1 Ni1 129.93(8)
C24 O2 Ni2 127.38(8)
Ni1 O3 Ni2 95.94(4)
Ni2 O4 Ni1 95.64(4)

loop_
_geom_bond_atom_site_label_1
_geom_bond_atom_site_label_2
_geom_bond_distance
C1 O1 1.3035(14)
C1 C2 1.4183(17)
C1 C6 1.4357(17)
C2 C3 1.4186(17)
C2 C7 1.4263(17)
C3 C4 1.3649(19)
C4 C5 1.410(2)
C5 C6 1.3824(18)
C6 C8 1.5318(18)
C7 N1 1.3026(16)
C8 C11 1.5357(17)
C8 C10 1.542(2)
C8 C9 1.5421(18)
C12 C17 1.4022(18)
C12 C13 1.4061(18)
C12 N1 1.4466(15)
C13 C14 1.3999(18)
C13 C21 1.5186(19)
C14 C15 1.385(2)
C15 C16 1.383(2)
C16 C17 1.3962(17)
C17 C18 1.5190(18)
C18 C20 1.5266(19)
C18 C19 1.5327(18)
C21 C23 1.526(2)
C21 C22 1.526(2)
C24 O2 1.3068(14)
C24 C25 1.4195(17)
C24 C29 1.4311(17)
C25 C26 1.4172(17)
C25 C30 1.4276(17)
C26 C27 1.363(2)
C27 C28 1.4047(19)
C28 C29 1.3850(17)
C29 C31 1.5317(17)
C30 N2 1.3033(16)
C31 C34 1.5367(17)
C31 C32 1.5389(18)
C31 C33 1.5412(19)
C35 C40 1.4031(19)
C35 C36 1.4041(19)
C35 N2 1.4486(16)
C36 C37 1.4005(19)
C36 C44 1.520(2)
C37 C38 1.382(2)
C38 C39 1.383(2)
C39 C40 1.3972(19)
C40 C41 1.514(2)
C41 C42 1.528(2)
C41 C43 1.533(2)
C44 C46 1.527(2)
C44 C45 1.528(2)
N1 Ni1 1.8592(10)
N2 Ni2 1.8650(10)
Ni1 O1 1.8043(9)
Ni1 O3 1.8519(9)
Ni1 O4 1.8755(9)
Ni1 Ni2 2.7654(2)
Ni2 O2 1.8114(9)
Ni2 O4 1.8563(9)
Ni2 O3 1.8711(9)

loop_
_geom_torsion_atom_site_label_1
_geom_torsion_atom_site_label_2
_geom_torsion_atom_site_label_3
_geom_torsion_atom_site_label_4
_geom_torsion
O1 C1 C2 C3 -179.22(12)
C6 C1 C2 C3 0.41(19)
O1 C1 C2 C7 -0.60(19)
C6 C1 C2 C7 179.03(12)
C1 C2 C3 C4 0.8(2)
C7 C2 C3 C4 -177.90(13)
C2 C3 C4 C5 -0.6(2)
C3 C4 C5 C6 -0.9(2)
C4 C5 C6 C1 2.0(2)
C4 C5 C6 C8 -178.20(13)
O1 C1 C6 C5 177.93(12)
C2 C1 C6 C5 -1.72(18)
O1 C1 C6 C8 -1.89(18)
C2 C1 C6 C8 178.46(12)
C1 C2 C7 N1 -0.6(2)
C3 C2 C7 N1 178.05(13)
C5 C6 C8 C11 1.64(18)
C1 C6 C8 C11 -178.55(12)
C5 C6 C8 C10 121.06(14)
C1 C6 C8 C10 -59.13(15)
C5 C6 C8 C9 -118.12(14)
C1 C6 C8 C9 61.70(16)
C17 C12 C13 C14 -0.21(18)
N1 C12 C13 C14 174.76(11)
C17 C12 C13 C21 -178.01(11)
N1 C12 C13 C21 -3.04(17)
C12 C13 C14 C15 0.10(19)
C21 C13 C14 C15 177.96(12)
C13 C14 C15 C16 0.6(2)
C14 C15 C16 C17 -1.2(2)
C15 C16 C17 C12 1.05(18)
C15 C16 C17 C18 -179.21(12)
C13 C12 C17 C16 -0.35(18)
N1 C12 C17 C16 -175.36(10)
C13 C12 C17 C18 179.91(11)
N1 C12 C17 C18 4.90(17)
C16 C17 C18 C20 45.16(16)
C12 C17 C18 C20 -135.11(12)
C16 C17 C18 C19 -79.33(15)
C12 C17 C18 C19 100.40(14)
C14 C13 C21 C23 -76.97(17)
C12 C13 C21 C23 100.77(16)
C14 C13 C21 C22 47.25(17)
C12 C13 C21 C22 -135.00(13)
O2 C24 C25 C26 -178.82(12)
C29 C24 C25 C26 0.98(19)
O2 C24 C25 C30 2.88(19)
C29 C24 C25 C30 -177.32(12)
C24 C25 C26 C27 -2.0(2)
C30 C25 C26 C27 176.38(13)
C25 C26 C27 C28 1.2(2)
C26 C27 C28 C29 0.7(2)
C27 C28 C29 C24 -1.6(2)
C27 C28 C29 C31 179.37(13)
O2 C24 C29 C28 -179.43(12)
C25 C24 C29 C28 0.76(18)
O2 C24 C29 C31 -0.40(18)
C25 C24 C29 C31 179.79(12)
C26 C25 C30 N2 -170.28(13)
C24 C25 C30 N2 8.0(2)
C28 C29 C31 C34 2.20(18)
C24 C29 C31 C34 -176.77(12)
C28 C29 C31 C32 121.41(14)
C24 C29 C31 C32 -57.57(16)
C28 C29 C31 C33 -117.48(14)
C24 C29 C31 C33 63.55(15)
C40 C35 C36 C37 -0.44(18)
N2 C35 C36 C37 175.57(11)
C40 C35 C36 C44 -178.45(11)
N2 C35 C36 C44 -2.43(18)
C35 C36 C37 C38 -0.02(19)
C44 C36 C37 C38 178.04(12)
C36 C37 C38 C39 0.9(2)
C37 C38 C39 C40 -1.4(2)
C38 C39 C40 C35 0.91(19)
C38 C39 C40 C41 178.59(13)
C36 C35 C40 C39 0.01(18)
N2 C35 C40 C39 -176.04(11)
C36 C35 C40 C41 -177.65(12)
N2 C35 C40 C41 6.30(17)
C39 C40 C41 C42 45.05(17)
C35 C40 C41 C42 -137.37(13)
C39 C40 C41 C43 -79.39(16)
C35 C40 C41 C43 98.19(15)
C37 C36 C44 C46 -82.30(16)
C35 C36 C44 C46 95.65(15)
C37 C36 C44 C45 41.98(17)
C35 C36 C44 C45 -140.06(13)
C2 C7 N1 C12 -178.80(12)
C2 C7 N1 Ni1 -0.95(19)
C17 C12 N1 C7 -101.17(14)
C13 C12 N1 C7 83.65(14)
C17 C12 N1 Ni1 80.83(12)
C13 C12 N1 Ni1 -94.34(12)
C25 C30 N2 C35 179.59(12)
C25 C30 N2 Ni2 1.40(19)
C40 C35 N2 C30 -98.35(14)
C36 C35 N2 C30 85.46(14)
C40 C35 N2 Ni2 79.92(12)
C36 C35 N2 Ni2 -96.27(12)
C7 N1 Ni1 O1 2.57(11)
C12 N1 Ni1 O1 -179.58(9)
C7 N1 Ni1 O3 -178.87(11)
C12 N1 Ni1 O3 -1.01(9)
C7 N1 Ni1 O4 -174.0(6)
C12 N1 Ni1 O4 3.9(7)
C7 N1 Ni1 Ni2 -155.16(9)
C12 N1 Ni1 Ni2 22.69(11)
C30 N2 Ni2 O2 -14.50(11)
C35 N2 Ni2 O2 167.33(9)
C30 N2 Ni2 O4 164.77(11)
C35 N2 Ni2 O4 -13.40(10)
C30 N2 Ni2 O3 120.7(5)
C35 N2 Ni2 O3 -57.5(5)
C30 N2 Ni2 Ni1 -174.43(8)
C35 N2 Ni2 Ni1 7.40(12)
O1 Ni1 Ni2 O2 -156.42(5)
O3 Ni1 Ni2 O2 31.94(6)
N1 Ni1 Ni2 O2 -4.41(6)
O4 Ni1 Ni2 O2 173.50(6)
O1 Ni1 Ni2 O4 30.08(6)
O3 Ni1 Ni2 O4 -141.56(7)
N1 Ni1 Ni2 O4 -177.91(7)
O1 Ni1 Ni2 N2 -1.34(6)
O3 Ni1 Ni2 N2 -172.99(7)
N1 Ni1 Ni2 N2 150.66(7)
O4 Ni1 Ni2 N2 -31.43(7)
O1 Ni1 Ni2 O3 171.64(6)
N1 Ni1 Ni2 O3 -36.35(7)
O4 Ni1 Ni2 O3 141.56(7)
C2 C1 O1 Ni1 3.47(18)
C6 C1 O1 Ni1 -176.17(9)
O3 Ni1 O1 C1 -177.51(17)
N1 Ni1 O1 C1 -3.96(12)
O4 Ni1 O1 C1 175.78(11)
Ni2 Ni1 O1 C1 156.21(9)
C25 C24 O2 Ni2 -23.21(17)
C29 C24 O2 Ni2 156.99(9)
O4 Ni2 O2 C24 -150.69(18)
N2 Ni2 O2 C24 26.02(11)
O3 Ni2 O2 C24 -150.35(11)
Ni1 Ni2 O2 C24 -170.99(9)
O1 Ni1 O3 Ni2 -31.9(2)
N1 Ni1 O3 Ni2 154.56(5)
O4 Ni1 O3 Ni2 -25.07(4)
O2 Ni2 O3 Ni1 -154.58(5)
O4 Ni2 O3 Ni1 25.35(4)
N2 Ni2 O3 Ni1 70.0(5)
O2 Ni2 O4 Ni1 -24.6(2)
N2 Ni2 O4 Ni1 158.66(5)
O3 Ni2 O4 Ni1 -24.99(4)
O1 Ni1 O4 Ni2 -156.24(5)
O3 Ni1 O4 Ni2 25.27(4)
N1 Ni1 O4 Ni2 20.3(6)
